data_1539389
loop_
_publ_author_name
'Abdullaev, A.G.'
'Kyazumov, M.G.'

_publ_section_title
;
 An electron diffraction study of the Cdx Iny Alz S4 (0.9 <= x 1, 1 <= y
 <= 1.3, 0.7 <= z <= 1) crystal structure
;
_journal_name_full 'Thin Solid Films'
_journal_page_first 303
_journal_page_last 307
_journal_volume 190
_journal_year 1990
_chemical_formula_sum 'Al Cd In S4'
_space_group_IT_number 166
_symmetry_space_group_name_Hall '-R 3 2"'
_symmetry_space_group_name_H-M 'R -3 m :H'
_cell_angle_alpha 90
_cell_angle_beta 90
_cell_angle_gamma 120
_cell_formula_units_Z 6
_cell_length_a 3.867
_cell_length_b 3.867
_cell_length_c 36.978
_cell_volume 478.875
_citation_journal_id_ASTM THSFAP
_cod_data_source_file Abdullaev_THSFAP_1990_611.cif
_cod_data_source_block Al1Cd1In1S4
_cod_original_cell_volume 478.8753
_cod_original_formula_sum 'Al1 Cd1 In1 S4'
_cod_database_code 1539389

loop_
_symmetry_equiv_pos_as_xyz
x,y,z
-y,x-y,z
-x+y,-x,z
y,x,-z
-x,-x+y,-z
x-y,-y,-z
-x,-y,-z
y,-x+y,-z
x-y,x,-z
-y,-x,z
x,x-y,z
-x+y,y,z
x+2/3,y+1/3,z+1/3
-y+2/3,x-y+1/3,z+1/3
-x+y+2/3,-x+1/3,z+1/3
y+2/3,x+1/3,-z+1/3
-x+2/3,-x+y+1/3,-z+1/3
x-y+2/3,-y+1/3,-z+1/3
-x+2/3,-y+1/3,-z+1/3
y+2/3,-x+y+1/3,-z+1/3
x-y+2/3,x+1/3,-z+1/3
-y+2/3,-x+1/3,z+1/3
x+2/3,x-y+1/3,z+1/3
-x+y+2/3,y+1/3,z+1/3
x+1/3,y+2/3,z+2/3
-y+1/3,x-y+2/3,z+2/3
-x+y+1/3,-x+2/3,z+2/3
y+1/3,x+2/3,-z+2/3
-x+1/3,-x+y+2/3,-z+2/3
x-y+1/3,-y+2/3,-z+2/3
-x+1/3,-y+2/3,-z+2/3
y+1/3,-x+y+2/3,-z+2/3
x-y+1/3,x+2/3,-z+2/3
-y+1/3,-x+2/3,z+2/3
x+1/3,x-y+2/3,z+2/3
-x+y+1/3,y+2/3,z+2/3

loop_
_atom_site_label
_atom_site_type_symbol
_atom_site_fract_x
_atom_site_fract_y
_atom_site_fract_z
_atom_site_occupancy
_atom_site_U_iso_or_equiv
Cd2 Cd 0 0 0.167 0.333 0.0
In1 In 0 0 0.167 0.667 0.0
S3 S 0 0 0.875 1 0.0
Cd3 Cd 0 0 0.9367 0.333 0.0
Cd1 Cd 0 0 0.4027 0.333 0.0
S2 S 0 0 0.4583 1 0.0
Al2 Al 0 0 0.9367 0.333 0.0
Al1 Al 0 0 0.4027 0.667 0.0
In2 In 0 0 0.9367 0.333 0.0
S1 S 0 0 0.0417 1 0.0
S4 S 0 0 0.2917 1 0.0
